data_7237885
loop_
_publ_author_name
'Yano, Yoshio'
'Ono, Toshikazu'
'Hatanaka, Sou'
'Gryko, Daniel T.'
'Hisaeda, Yoshio'

_publ_section_title
;
 Salt--cocrystal continuum for photofunction modulation:
 stimuli-responsive fluorescence color-tuning of pyridine-modified
 intramolecular charge-transfer dyes and acid complexes
;
_journal_issue 29
_journal_name_full 'Journal of Materials Chemistry C'
_journal_page_first 8847
_journal_paper_doi 10.1039/C9TC02524C
_journal_volume 7
_journal_year 2019
_chemical_formula_moiety '2(C7 H3 F3 O2), C30 H24 N4'
_chemical_formula_sum 'C44 H30 F6 N4 O4'
_chemical_formula_weight 792.72
_space_group_crystal_system monoclinic
_space_group_IT_number 14
_space_group_name_Hall '-P 2ybc'
_space_group_name_H-M_alt 'P 1 21/c 1'
_atom_sites_solution_hydrogens mixed
_atom_sites_solution_primary dual
_audit_creation_date 2019-01-30
_audit_creation_method
;
Olex2 1.2-ac3
(compiled 2017.02.24 svn.r3390 for Rigaku Oxford Diffraction, GUI svn.r5318)
;
_cell_angle_alpha 90
_cell_angle_beta 92.591(9)
_cell_angle_gamma 90
_cell_formula_units_Z 2
_cell_length_a 5.9103(5)
_cell_length_b 18.358(2)
_cell_length_c 17.0558(19)
_cell_measurement_reflns_used 874
_cell_measurement_temperature 123
_cell_measurement_theta_max 22.6360
_cell_measurement_theta_min 3.2210
_cell_volume 1848.7(3)
_computing_cell_refinement 'CrysAlisPro 1.171.39.34a (Rigaku OD, 2017)'
_computing_data_collection 'CrysAlisPro 1.171.39.34a (Rigaku OD, 2017)'
_computing_data_reduction 'CrysAlisPro 1.171.39.34a (Rigaku OD, 2017)'
_computing_molecular_graphics 'Olex2 (Dolomanov et al., 2009)'
_computing_publication_material 'Olex2 (Dolomanov et al., 2009)'
_computing_structure_refinement 'ShelXL (Sheldrick, 2015)'
_computing_structure_solution 'ShelXT (Sheldrick, 2015)'
_diffrn_ambient_temperature 123
_diffrn_detector 'CCD plate'
_diffrn_detector_type CCD
_diffrn_measured_fraction_theta_full 0.999
_diffrn_measured_fraction_theta_max 0.999
_diffrn_measurement_details
;
List of Runs (angles in degrees, time in seconds):

  # Type    Start    End  Width  t~exp~   \w     \q     \k     \f   Frames
--------------------------------------------------------------------------
  1  \w    -74.00 119.00   1.00   96.20    --   30.00  54.00-180.00  193
  2  \w    -72.00 112.00   1.00   96.20    --   30.00  54.00  60.00  184
;
_diffrn_measurement_device 'two-circle diffractometer'
_diffrn_measurement_device_type 'XtaLAB Mini (JP)'
_diffrn_measurement_method '\w scans'
_diffrn_orient_matrix_type 'CrysAlisPro convention (1999,Acta A55,543-557)'
_diffrn_orient_matrix_UB_11 -0.0150524000
_diffrn_orient_matrix_UB_12 -0.0379924000
_diffrn_orient_matrix_UB_13 0.0050796000
_diffrn_orient_matrix_UB_21 -0.0001364000
_diffrn_orient_matrix_UB_22 0.0050079000
_diffrn_orient_matrix_UB_23 0.0412525000
_diffrn_orient_matrix_UB_31 -0.1192166000
_diffrn_orient_matrix_UB_32 0.0047467000
_diffrn_orient_matrix_UB_33 -0.0025601000
_diffrn_radiation_monochromator graphite
_diffrn_radiation_probe x-ray
_diffrn_radiation_type MoK\a
_diffrn_radiation_wavelength 0.71073
_diffrn_reflns_av_R_equivalents 0.1341
_diffrn_reflns_av_unetI/netI 0.1633
_diffrn_reflns_Laue_measured_fraction_full 0.999
_diffrn_reflns_Laue_measured_fraction_max 0.999
_diffrn_reflns_limit_h_max 7
_diffrn_reflns_limit_h_min -7
_diffrn_reflns_limit_k_max 21
_diffrn_reflns_limit_k_min -22
_diffrn_reflns_limit_l_max 19
_diffrn_reflns_limit_l_min -21
_diffrn_reflns_number 11892
_diffrn_reflns_point_group_measured_fraction_full 0.999
_diffrn_reflns_point_group_measured_fraction_max 0.999
_diffrn_reflns_theta_full 25.242
_diffrn_reflns_theta_max 26.371
_diffrn_reflns_theta_min 2.520
_diffrn_source 'fine-focus sealed X-ray tube'
_diffrn_source_type 'Rigaku (Mo) X-ray Source'
_exptl_absorpt_coefficient_mu 0.113
_exptl_absorpt_correction_T_max 1.00000
_exptl_absorpt_correction_T_min 0.63922
_exptl_absorpt_correction_type multi-scan
_exptl_absorpt_process_details
;
CrysAlisPro 1.171.39.34a (Rigaku Oxford Diffraction, 2017)
Empirical absorption correction using spherical harmonics,
 implemented in SCALE3 ABSPACK scaling algorithm.
;
_exptl_crystal_colour colourless
_exptl_crystal_colour_primary colourless
_exptl_crystal_density_diffrn 1.424
_exptl_crystal_description plate
_exptl_crystal_F_000 816
_exptl_crystal_size_max 0.4
_exptl_crystal_size_mid 0.07
_exptl_crystal_size_min 0.07
_refine_diff_density_max 0.359
_refine_diff_density_min -0.340
_refine_diff_density_rms 0.079
_refine_ls_extinction_method none
_refine_ls_goodness_of_fit_ref 1.007
_refine_ls_hydrogen_treatment mixed
_refine_ls_matrix_type full
_refine_ls_number_parameters 267
_refine_ls_number_reflns 3775
_refine_ls_number_restraints 0
_refine_ls_restrained_S_all 1.007
_refine_ls_R_factor_all 0.1866
_refine_ls_R_factor_gt 0.0732
_refine_ls_shift/su_max 0.000
_refine_ls_shift/su_mean 0.000
_refine_ls_structure_factor_coef Fsqd
_refine_ls_weighting_details 'w=1/[\s^2^(Fo^2^)+(0.0640P)^2^] where P=(Fo^2^+2Fc^2^)/3'
_refine_ls_weighting_scheme calc
_refine_ls_wR_factor_gt 0.1495
_refine_ls_wR_factor_ref 0.2228
_reflns_Friedel_coverage 0.000
_reflns_number_gt 1613
_reflns_number_total 3775
_reflns_threshold_expression 'I > 2\s(I)'
_cod_data_source_file c9tc02524c12.cif
_cod_data_source_block yano089
_cod_database_code 7237885
_shelx_shelxl_version_number 2017/1
_chemical_oxdiff_formula 'C H N O F Cl'
_shelx_space_group_comment
;
The symmetry employed for this shelxl refinement is uniquely defined
by the following loop, which should always be used as a source of
symmetry information in preference to the above space-group names.
They are only intended as comments.
;
_diffrn_oxdiff_ac3_digest_frames
;
013fb9b8fe0356bbd23126c83485c7aab500377b815
;
_reflns_odcompleteness_completeness 99.87
_reflns_odcompleteness_iscentric 1
_reflns_odcompleteness_theta 26.32
_olex2_refinement_description
;
1. Fixed Uiso
 At 1.2 times of:
  All C(H) groups
 At 1.5 times of:
  All C(H,H,H) groups
2.a Aromatic/amide H refined with riding coordinates:
 C3(H3), C10(H10), C5(H5), C8(H8), C11(H11), C14(H14), C2A(H2A), C6(H6),
 C6A(H6A), C7(H7), C13(H13)
2.b Idealised Me refined as rotating group:
 C15(H15a,H15b,H15c)
;
_olex2_submission_special_instructions 'No special instructions were received'
_oxdiff_exptl_absorpt_empirical_details
;
Empirical correction (ABSPACK) includes:
- Absorption correction using spherical harmonics
- Frame scaling
;
_oxdiff_exptl_absorpt_empirical_full_max 1.361
_oxdiff_exptl_absorpt_empirical_full_min 0.794

loop_
_space_group_symop_operation_xyz
'x, y, z'
'-x, y+1/2, -z+1/2'
'-x, -y, -z'
'x, -y-1/2, z-1/2'

loop_
_atom_site_label
_atom_site_type_symbol
_atom_site_fract_x
_atom_site_fract_y
_atom_site_fract_z
_atom_site_U_iso_or_equiv
_atom_site_adp_type
_atom_site_occupancy
_atom_site_site_symmetry_order
_atom_site_calc_flag
_atom_site_refinement_flags_posn
F3A F -0.1292(5) 0.46909(15) 0.38785(17) 0.0463(8) Uani 1 1 d .
F4A F -0.3083(5) 0.54895(16) 0.26718(17) 0.0472(8) Uani 1 1 d .
F5A F -0.0965(5) 0.67026(17) 0.21816(18) 0.0566(9) Uani 1 1 d .
O1A O 0.5711(6) 0.70430(18) 0.4049(2) 0.0380(9) Uani 1 1 d .
O2A O 0.5961(5) 0.59953(18) 0.4747(2) 0.0387(9) Uani 1 1 d .
N1 N 1.2962(6) 0.9442(2) 0.4547(2) 0.0264(9) Uani 1 1 d .
N2 N 0.9162(6) 0.7444(2) 0.4996(2) 0.0304(9) Uani 1 1 d .
C1 C 1.4300(7) 1.0059(2) 0.4666(2) 0.0254(10) Uani 1 1 d .
C4 C 1.2378(7) 0.8244(2) 0.5254(2) 0.0251(10) Uani 1 1 d .
C9 C 1.1494(7) 0.9306(2) 0.3870(3) 0.0272(11) Uani 1 1 d .
C3 C 1.5234(7) 0.9252(2) 0.5647(3) 0.0271(11) Uani 1 1 d .
H3 H 1.592054 0.904294 0.609391 0.033 Uiso 1 1 calc R
C2 C 1.3542(7) 0.8945(2) 0.5158(2) 0.0255(10) Uani 1 1 d .
C10 C 0.9615(8) 0.9747(2) 0.3732(3) 0.0314(11) Uani 1 1 d .
H10 H 0.938677 1.015050 0.404891 0.038 Uiso 1 1 calc R
C5 C 1.0169(8) 0.8102(3) 0.4955(3) 0.0286(11) Uani 1 1 d .
H5 H 0.935708 0.848180 0.471632 0.034 Uiso 1 1 calc R
C7A C 0.4987(8) 0.6374(3) 0.4248(3) 0.0333(12) Uani 1 1 d .
C1A C 0.2877(8) 0.6143(2) 0.3796(3) 0.0298(11) Uani 1 1 d .
C8 C 1.3481(8) 0.7673(3) 0.5667(3) 0.0318(11) Uani 1 1 d .
H8 H 1.492744 0.774123 0.589290 0.038 Uiso 1 1 calc R
C11 C 0.8069(8) 0.9584(3) 0.3116(3) 0.0342(12) Uani 1 1 d .
H11 H 0.680204 0.987743 0.302559 0.041 Uiso 1 1 calc R
C14 C 1.1909(8) 0.8722(3) 0.3380(3) 0.0322(12) Uani 1 1 d .
H14 H 1.321208 0.844286 0.345982 0.039 Uiso 1 1 calc R
C2A C 0.1820(7) 0.5505(2) 0.4039(3) 0.0313(11) Uani 1 1 d .
H2A H 0.244827 0.522590 0.444887 0.038 Uiso 1 1 calc R
C12 C 0.8407(8) 0.8979(3) 0.2632(3) 0.0330(12) Uani 1 1 d .
C3A C -0.0161(8) 0.5304(3) 0.3656(3) 0.0335(12) Uani 1 1 d .
C6 C 1.0298(8) 0.6910(3) 0.5380(3) 0.0328(12) Uani 1 1 d .
H6 H 0.963061 0.645221 0.540501 0.039 Uiso 1 1 calc R
C4A C -0.1120(8) 0.5703(3) 0.3040(3) 0.0336(12) Uani 1 1 d .
C6A C 0.1958(8) 0.6551(3) 0.3174(3) 0.0348(12) Uani 1 1 d .
H6A H 0.266539 0.697511 0.301559 0.042 Uiso 1 1 calc R
C7 C 1.2400(8) 0.7011(3) 0.5736(3) 0.0344(12) Uani 1 1 d .
H7 H 1.309468 0.663532 0.602186 0.041 Uiso 1 1 calc R
C5A C -0.0002(8) 0.6318(3) 0.2799(3) 0.0361(12) Uani 1 1 d .
C13 C 1.0345(8) 0.8560(3) 0.2767(3) 0.0365(12) Uani 1 1 d .
H13 H 1.060373 0.816386 0.244233 0.044 Uiso 1 1 calc R
C15 C 0.6677(8) 0.8780(3) 0.1987(3) 0.0435(14) Uani 1 1 d .
H15A H 0.526927 0.901989 0.207766 0.065 Uiso 1 1 calc GR
H15B H 0.645073 0.826243 0.198285 0.065 Uiso 1 1 calc GR
H15C H 0.721364 0.893213 0.148937 0.065 Uiso 1 1 calc GR
H1A H 0.693(8) 0.719(2) 0.442(3) 0.036(14) Uiso 1 1 d .

loop_
_atom_site_aniso_label
_atom_site_aniso_U_11
_atom_site_aniso_U_22
_atom_site_aniso_U_33
_atom_site_aniso_U_23
_atom_site_aniso_U_13
_atom_site_aniso_U_12
F3A 0.0450(17) 0.0401(19) 0.0539(19) 0.0052(15) 0.0054(15) -0.0138(14)
F4A 0.0416(17) 0.050(2) 0.0494(19) -0.0031(15) -0.0047(15) -0.0097(15)
F5A 0.061(2) 0.053(2) 0.054(2) 0.0154(16) -0.0176(17) -0.0126(17)
O1A 0.034(2) 0.034(2) 0.046(2) 0.0033(17) -0.0018(18) -0.0091(16)
O2A 0.0356(19) 0.037(2) 0.043(2) 0.0022(17) -0.0061(17) 0.0010(16)
N1 0.0237(19) 0.027(2) 0.028(2) 0.0011(17) -0.0020(17) -0.0067(17)
N2 0.030(2) 0.027(2) 0.034(2) 0.0017(18) 0.0022(19) -0.0027(18)
C1 0.025(2) 0.026(3) 0.025(2) -0.005(2) 0.0030(19) 0.001(2)
C4 0.025(2) 0.028(3) 0.022(2) 0.000(2) 0.000(2) 0.001(2)
C9 0.024(2) 0.033(3) 0.026(2) 0.001(2) 0.005(2) -0.001(2)
C3 0.030(3) 0.025(3) 0.027(2) 0.001(2) 0.001(2) 0.003(2)
C2 0.027(2) 0.028(3) 0.022(2) 0.000(2) 0.002(2) -0.001(2)
C10 0.038(3) 0.026(3) 0.029(3) -0.002(2) -0.002(2) -0.001(2)
C5 0.032(3) 0.026(3) 0.028(2) 0.000(2) 0.003(2) -0.002(2)
C7A 0.028(3) 0.036(3) 0.036(3) 0.005(2) 0.007(2) 0.001(2)
C1A 0.030(3) 0.027(3) 0.033(3) -0.003(2) 0.004(2) -0.003(2)
C8 0.034(3) 0.032(3) 0.030(3) 0.000(2) 0.001(2) -0.003(2)
C11 0.032(3) 0.039(3) 0.031(3) -0.001(2) 0.000(2) 0.001(2)
C14 0.025(2) 0.037(3) 0.035(3) -0.005(2) 0.004(2) -0.002(2)
C2A 0.032(3) 0.023(3) 0.039(3) -0.004(2) 0.003(2) -0.002(2)
C12 0.028(3) 0.046(3) 0.025(3) 0.000(2) 0.005(2) -0.006(2)
C3A 0.031(3) 0.030(3) 0.041(3) -0.005(2) 0.008(2) -0.005(2)
C6 0.037(3) 0.029(3) 0.032(3) 0.004(2) 0.004(2) -0.005(2)
C4A 0.026(2) 0.035(3) 0.040(3) -0.005(2) 0.000(2) -0.001(2)
C6A 0.038(3) 0.032(3) 0.034(3) 0.002(2) -0.001(2) -0.006(2)
C7 0.036(3) 0.029(3) 0.038(3) 0.008(2) 0.002(2) 0.003(2)
C5A 0.038(3) 0.036(3) 0.033(3) 0.000(2) -0.009(2) 0.003(2)
C13 0.042(3) 0.036(3) 0.032(3) -0.002(2) 0.005(2) 0.000(2)
C15 0.041(3) 0.055(4) 0.034(3) -0.002(3) -0.007(3) -0.006(3)

loop_
_atom_type_symbol
_atom_type_description
_atom_type_scat_dispersion_real
_atom_type_scat_dispersion_imag
_atom_type_scat_source
C C 0.0033 0.0016 'International Tables Vol C Tables 4.2.6.8 and 6.1.1.4'
H H 0.0000 0.0000 'International Tables Vol C Tables 4.2.6.8 and 6.1.1.4'
F F 0.0171 0.0103 'International Tables Vol C Tables 4.2.6.8 and 6.1.1.4'
N N 0.0061 0.0033 'International Tables Vol C Tables 4.2.6.8 and 6.1.1.4'
O O 0.0106 0.0060 'International Tables Vol C Tables 4.2.6.8 and 6.1.1.4'

loop_
_geom_angle_atom_site_label_1
_geom_angle_atom_site_label_2
_geom_angle_atom_site_label_3
_geom_angle
_geom_angle_site_symmetry_1
_geom_angle_site_symmetry_3
C7A O1A H1A 109(3) . .
C1 N1 C9 125.3(4) . .
C1 N1 C2 107.5(3) . .
C2 N1 C9 126.8(4) . .
C6 N2 C5 117.8(4) . .
N1 C1 C1 107.7(5) . 3_876
N1 C1 C3 142.9(4) . 3_876
C1 C1 C3 109.4(5) 3_876 3_876
C5 C4 C2 123.6(4) . .
C5 C4 C8 116.5(4) . .
C8 C4 C2 119.9(4) . .
C10 C9 N1 119.1(4) . .
C10 C9 C14 120.8(4) . .
C14 C9 N1 120.1(4) . .
C1 C3 H3 126.7 3_876 .
C2 C3 C1 106.6(4) . 3_876
C2 C3 H3 126.7 . .
N1 C2 C4 123.1(4) . .
C3 C2 N1 108.9(4) . .
C3 C2 C4 127.9(4) . .
C9 C10 H10 120.2 . .
C9 C10 C11 119.7(4) . .
C11 C10 H10 120.2 . .
N2 C5 C4 123.5(4) . .
N2 C5 H5 118.2 . .
C4 C5 H5 118.2 . .
O1A C7A C1A 113.2(4) . .
O2A C7A O1A 123.2(5) . .
O2A C7A C1A 123.6(5) . .
C2A C1A C7A 117.2(4) . .
C6A C1A C7A 121.9(4) . .
C6A C1A C2A 120.9(4) . .
C4 C8 H8 120.3 . .
C7 C8 C4 119.5(4) . .
C7 C8 H8 120.3 . .
C10 C11 H11 119.7 . .
C10 C11 C12 120.5(4) . .
C12 C11 H11 119.7 . .
C9 C14 H14 120.4 . .
C9 C14 C13 119.1(4) . .
C13 C14 H14 120.4 . .
C1A C2A H2A 121.0 . .
C3A C2A C1A 118.0(5) . .
C3A C2A H2A 121.0 . .
C11 C12 C15 120.7(4) . .
C13 C12 C11 118.7(4) . .
C13 C12 C15 120.7(4) . .
F3A C3A C4A 117.2(4) . .
C2A C3A F3A 120.5(4) . .
C2A C3A C4A 122.3(5) . .
N2 C6 H6 118.6 . .
N2 C6 C7 122.7(4) . .
C7 C6 H6 118.6 . .
F4A C4A C3A 120.9(4) . .
F4A C4A C5A 120.7(4) . .
C5A C4A C3A 118.4(4) . .
C1A C6A H6A 120.6 . .
C5A C6A C1A 118.9(5) . .
C5A C6A H6A 120.6 . .
C8 C7 H7 120.1 . .
C6 C7 C8 119.7(4) . .
C6 C7 H7 120.1 . .
F5A C5A C4A 117.6(4) . .
C6A C5A F5A 120.8(5) . .
C6A C5A C4A 121.6(5) . .
C14 C13 H13 119.4 . .
C12 C13 C14 121.1(5) . .
C12 C13 H13 119.4 . .
C12 C15 H15A 109.5 . .
C12 C15 H15B 109.5 . .
C12 C15 H15C 109.5 . .
H15A C15 H15B 109.5 . .
H15A C15 H15C 109.5 . .
H15B C15 H15C 109.5 . .

loop_
_geom_bond_atom_site_label_1
_geom_bond_atom_site_label_2
_geom_bond_distance
_geom_bond_site_symmetry_2
F3A C3A 1.372(5) .
F4A C4A 1.353(5) .
F5A C5A 1.370(5) .
O1A C7A 1.349(6) .
O1A H1A 0.97(5) .
O2A C7A 1.222(5) .
N1 C1 1.392(5) .
N1 C9 1.434(6) .
N1 C2 1.416(5) .
N2 C5 1.350(5) .
N2 C6 1.342(5) .
C1 C1 1.395(8) 3_876
C1 C3 1.404(6) 3_876
C4 C2 1.472(6) .
C4 C5 1.404(6) .
C4 C8 1.406(6) .
C9 C10 1.386(6) .
C9 C14 1.387(6) .
C3 H3 0.9300 .
C3 C2 1.392(6) .
C10 H10 0.9300 .
C10 C11 1.393(6) .
C5 H5 0.9300 .
C7A C1A 1.497(6) .
C1A C2A 1.400(6) .
C1A C6A 1.388(6) .
C8 H8 0.9300 .
C8 C7 1.381(6) .
C11 H11 0.9300 .
C11 C12 1.402(6) .
C14 H14 0.9300 .
C14 C13 1.398(6) .
C2A H2A 0.9300 .
C2A C3A 1.365(6) .
C12 C13 1.391(7) .
C12 C15 1.513(6) .
C3A C4A 1.381(7) .
C6 H6 0.9300 .
C6 C7 1.371(6) .
C4A C5A 1.379(7) .
C6A H6A 0.9300 .
C6A C5A 1.367(6) .
C7 H7 0.9300 .
C13 H13 0.9300 .
C15 H15A 0.9600 .
C15 H15B 0.9600 .
C15 H15C 0.9600 .
